data_8104821
loop_
_publ_author_name
'Hosten, Eric C.'
'Betz, Richard'

_publ_section_title
;
 The crystal structure of para-trifluoromethyl-aniline hemihydrate,
 C14H14F6N2O
;
_journal_issue 2
_journal_name_full 'Zeitschrift f\"ur Kristallographie - New Crystal Structures'
_journal_page_first 329
_journal_page_last 331
_journal_paper_doi 10.1515/ncrs-2020-0512
_journal_volume 236
_journal_year 2021
_chemical_formula_moiety '2(C7 H6 F3 N), H2 O'
_chemical_formula_sum 'C14 H14 F6 N2 O'
_chemical_formula_weight 340.27
_chemical_name_common '<i>para</i>-trifluoromethyl-aniline hemihydrate'
_chemical_name_systematic '<i>para</i>-trifluoromethyl-aniline hemihydrate'
_space_group_crystal_system orthorhombic
_space_group_IT_number 60
_space_group_name_Hall '-P 2n 2ab'
_space_group_name_H-M_alt 'P b c n'
_atom_sites_solution_hydrogens mixed
_atom_sites_solution_primary SHELXS
_atom_sites_solution_secondary difmap
_cell_angle_alpha 90
_cell_angle_beta 90
_cell_angle_gamma 90
_cell_formula_units_Z 4
_cell_length_a 17.7552(12)
_cell_length_b 10.7574(9)
_cell_length_c 8.0207(7)
_cell_measurement_reflns_used 3052
_cell_measurement_temperature 200(2)
_cell_measurement_theta_max 27.83
_cell_measurement_theta_min 2.21
_cell_volume 1532.0(2)
_computing_cell_refinement 'SAINT [1]'
_computing_data_collection 'APEX2 [1]'
_computing_data_reduction 'SAINT [1]'
_computing_molecular_graphics 'ORTEP3 [3], Mercury [4]'
_computing_publication_material 'SHELXL-97 [2], PLATON [5]'
_computing_structure_refinement 'SHELXL-97 [2]'
_computing_structure_solution 'SHELXS-97 [2]'
_diffrn_ambient_temperature 200(2)
_diffrn_measured_fraction_theta_full 1.000
_diffrn_measured_fraction_theta_max 0.999
_diffrn_measurement_device_type 'Bruker APEX-II CCD'
_diffrn_measurement_method '\f and \w scans'
_diffrn_radiation_monochromator graphite
_diffrn_radiation_type MoK\a
_diffrn_radiation_wavelength 0.71073
_diffrn_reflns_av_R_equivalents 0.0236
_diffrn_reflns_av_sigmaI/netI 0.0173
_diffrn_reflns_Laue_measured_fraction_full 1.000
_diffrn_reflns_Laue_measured_fraction_max 0.999
_diffrn_reflns_limit_h_max 23
_diffrn_reflns_limit_h_min -23
_diffrn_reflns_limit_k_max 14
_diffrn_reflns_limit_k_min -14
_diffrn_reflns_limit_l_max 10
_diffrn_reflns_limit_l_min -8
_diffrn_reflns_number 12771
_diffrn_reflns_point_group_measured_fraction_full 1.000
_diffrn_reflns_point_group_measured_fraction_max 0.999
_diffrn_reflns_theta_full 25.242
_diffrn_reflns_theta_max 28.313
_diffrn_reflns_theta_min 2.214
_exptl_absorpt_coefficient_mu 0.144
_exptl_absorpt_correction_T_max 1.0000
_exptl_absorpt_correction_T_min 0.9010
_exptl_absorpt_correction_type numerical
_exptl_absorpt_process_details
;                                                              
SADABS [6]                                         
;
_exptl_crystal_colour colourless
_exptl_crystal_density_diffrn 1.475
_exptl_crystal_description block
_exptl_crystal_F_000 696
_exptl_crystal_size_max 0.521
_exptl_crystal_size_mid 0.324
_exptl_crystal_size_min 0.286
_refine_diff_density_max 0.261
_refine_diff_density_min -0.143
_refine_diff_density_rms 0.033
_refine_ls_extinction_coef .
_refine_ls_extinction_method none
_refine_ls_goodness_of_fit_ref 1.016
_refine_ls_hydrogen_treatment mixed
_refine_ls_matrix_type full
_refine_ls_number_parameters 146
_refine_ls_number_reflns 1906
_refine_ls_number_restraints 18
_refine_ls_restrained_S_all 1.020
_refine_ls_R_factor_all 0.0688
_refine_ls_R_factor_gt 0.0415
_refine_ls_shift/su_max 0.000
_refine_ls_shift/su_mean 0.000
_refine_ls_structure_factor_coef Fsqd
_refine_ls_weighting_details 'w=1/[\s^2^(Fo^2^)+(0.0430P)^2^+0.4873P] where P=(Fo^2^+2Fc^2^)/3'
_refine_ls_weighting_scheme calc
_refine_ls_wR_factor_gt 0.0997
_refine_ls_wR_factor_ref 0.1154
_reflns_Friedel_coverage 0.000
_reflns_Friedel_fraction_full .
_reflns_Friedel_fraction_max .
_reflns_number_gt 1330
_reflns_number_total 1906
_reflns_threshold_expression 'I > 2\s(I)'
_cod_data_source_file suppl_j_ncrs-2020-0512_suppl.cif
_cod_data_source_block g
_cod_database_code 8104821
_shelx_space_group_comment
;
The symmetry employed for this shelxl refinement is uniquely defined
by the following loop, which should always be used as a source of
symmetry information in preference to the above space-group names.
They are only intended as comments.
;
_shelx_estimated_absorpt_t_min 0.891
_shelx_estimated_absorpt_t_max 0.960

loop_
_space_group_symop_operation_xyz
'x, y, z'
'-x+1/2, -y+1/2, z+1/2'
'-x, y, -z+1/2'
'x+1/2, -y+1/2, -z'
'-x, -y, -z'
'x-1/2, y-1/2, -z-1/2'
'x, -y, z-1/2'
'-x-1/2, y-1/2, z'

loop_
_atom_site_label
_atom_site_type_symbol
_atom_site_fract_x
_atom_site_fract_y
_atom_site_fract_z
_atom_site_U_iso_or_equiv
_atom_site_adp_type
_atom_site_occupancy
_atom_site_site_symmetry_order
_atom_site_calc_flag
_atom_site_refinement_flags_posn
_atom_site_refinement_flags_adp
_atom_site_refinement_flags_occupancy
_atom_site_disorder_assembly
_atom_site_disorder_group
O1 O 0.500000 0.49124(17) 0.750000 0.0573(5) Uani 1 2 d DS T P . .
N1 N 0.57698(7) 0.34368(15) 0.4965(2) 0.0520(4) Uani 1 1 d . . . . .
C1 C 0.89510(9) 0.39375(17) 0.5090(2) 0.0564(4) Uani 1 1 d D . . . .
C11 C 0.65549(7) 0.35450(12) 0.49763(16) 0.0366(3) Uani 1 1 d . . . . .
C12 C 0.69036(7) 0.45499(12) 0.41937(18) 0.0374(3) Uani 1 1 d . . . . .
H12 H 0.660770 0.515151 0.362563 0.045 Uiso 1 1 calc R U . . .
C13 C 0.76765(7) 0.46730(12) 0.42416(18) 0.0383(3) Uani 1 1 d . . . . .
H13 H 0.791011 0.535818 0.370226 0.046 Uiso 1 1 calc R U . . .
C14 C 0.81141(7) 0.38059(13) 0.50697(17) 0.0386(3) Uani 1 1 d . . . . .
C15 C 0.77703(8) 0.28104(13) 0.58534(19) 0.0445(4) Uani 1 1 d . . . . .
H15 H 0.806777 0.221108 0.642183 0.053 Uiso 1 1 calc R U . . .
C16 C 0.70005(8) 0.26853(12) 0.58129(19) 0.0434(4) Uani 1 1 d . . . . .
H16 H 0.676985 0.200246 0.636369 0.052 Uiso 1 1 calc R U . . .
H1 H 0.5234(10) 0.4423(11) 0.6858(19) 0.081(7) Uiso 1 1 d D . . . .
H1A H 0.5533(10) 0.3855(17) 0.416(2) 0.064(6) Uiso 1 1 d . . . . .
H1B H 0.5623(10) 0.2714(19) 0.510(2) 0.060(6) Uiso 1 1 d . . . . .
F1 F 0.9293(2) 0.3371(5) 0.6340(6) 0.0993(13) Uani 0.742(11) 1 d D . P A 1
F2 F 0.91733(18) 0.5102(2) 0.5155(7) 0.1009(15) Uani 0.742(11) 1 d D . P A 1
F3 F 0.9292(2) 0.3455(4) 0.3779(4) 0.0863(11) Uani 0.742(11) 1 d D . P A 1
F4 F 0.9165(7) 0.389(2) 0.6614(12) 0.142(6) Uani 0.258(11) 1 d D . P A 2
F5 F 0.9194(6) 0.4923(17) 0.439(3) 0.181(8) Uani 0.258(11) 1 d D . P A 2
F6 F 0.9244(7) 0.302(2) 0.430(3) 0.171(8) Uani 0.258(11) 1 d D . P A 2

loop_
_atom_site_aniso_label
_atom_site_aniso_U_11
_atom_site_aniso_U_22
_atom_site_aniso_U_33
_atom_site_aniso_U_23
_atom_site_aniso_U_13
_atom_site_aniso_U_12
O1 0.0474(8) 0.0764(11) 0.0481(10) 0.000 0.0064(8) 0.000
N1 0.0400(7) 0.0576(9) 0.0582(10) -0.0015(8) 0.0061(7) -0.0085(6)
C1 0.0420(8) 0.0687(11) 0.0586(11) -0.0071(9) -0.0069(8) 0.0070(8)
C11 0.0387(7) 0.0386(7) 0.0325(7) -0.0071(6) 0.0047(6) -0.0028(5)
C12 0.0415(7) 0.0349(6) 0.0359(7) 0.0017(6) -0.0009(6) 0.0035(5)
C13 0.0416(7) 0.0363(7) 0.0370(7) 0.0012(6) 0.0030(6) -0.0038(5)
C14 0.0386(7) 0.0419(7) 0.0353(8) -0.0061(6) -0.0020(6) 0.0025(5)
C15 0.0544(8) 0.0397(7) 0.0393(8) 0.0014(7) -0.0054(7) 0.0093(6)
C16 0.0573(9) 0.0337(7) 0.0393(8) 0.0047(6) 0.0061(7) -0.0045(6)
F1 0.0543(14) 0.154(3) 0.089(2) 0.037(2) -0.0232(14) 0.0155(14)
F2 0.0402(11) 0.0673(15) 0.195(4) -0.030(2) -0.0081(16) -0.0120(9)
F3 0.0409(10) 0.140(3) 0.0775(16) -0.0386(15) 0.0086(9) 0.0031(15)
F4 0.047(4) 0.304(18) 0.077(5) -0.062(9) -0.032(3) -0.008(7)
F5 0.049(4) 0.212(15) 0.283(16) 0.179(12) 0.040(7) -0.002(7)
F6 0.054(5) 0.163(12) 0.30(2) -0.082(12) -0.012(8) 0.060(6)

loop_
_atom_type_symbol
_atom_type_description
_atom_type_scat_dispersion_real
_atom_type_scat_dispersion_imag
_atom_type_scat_source
C C 0.0033 0.0016 'International Tables Vol C Tables 4.2.6.8 and 6.1.1.4'
H H 0.0000 0.0000 'International Tables Vol C Tables 4.2.6.8 and 6.1.1.4'
N N 0.0061 0.0033 'International Tables Vol C Tables 4.2.6.8 and 6.1.1.4'
O O 0.0106 0.0060 'International Tables Vol C Tables 4.2.6.8 and 6.1.1.4'
F F 0.0171 0.0103 'International Tables Vol C Tables 4.2.6.8 and 6.1.1.4'

loop_
_geom_angle_atom_site_label_1
_geom_angle_atom_site_label_2
_geom_angle_atom_site_label_3
_geom_angle
_geom_angle_site_symmetry_1
_geom_angle_site_symmetry_3
H1 O1 H1 102.9(18) . 3_656
C11 N1 H1A 115.5(12) . .
C11 N1 H1B 113.0(13) . .
H1A N1 H1B 115.0(18) . .
F5 C1 F4 110.6(10) . .
F5 C1 F6 106.7(9) . .
F4 C1 F6 108.7(9) . .
F2 C1 F3 105.6(3) . .
F2 C1 F1 105.8(3) . .
F3 C1 F1 102.2(3) . .
F5 C1 C14 114.2(6) . .
F4 C1 C14 107.6(6) . .
F6 C1 C14 108.9(7) . .
F2 C1 C14 113.0(2) . .
F3 C1 C14 114.2(2) . .
F1 C1 C14 115.0(2) . .
C16 C11 C12 118.70(12) . .
C16 C11 N1 121.00(14) . .
C12 C11 N1 120.26(13) . .
C13 C12 C11 120.23(12) . .
C13 C12 H12 119.9 . .
C11 C12 H12 119.9 . .
C12 C13 C14 120.49(13) . .
C12 C13 H13 119.8 . .
C14 C13 H13 119.8 . .
C15 C14 C13 119.47(13) . .
C15 C14 C1 120.50(13) . .
C13 C14 C1 120.02(14) . .
C16 C15 C14 120.27(13) . .
C16 C15 H15 119.9 . .
C14 C15 H15 119.9 . .
C15 C16 C11 120.84(13) . .
C15 C16 H16 119.6 . .
C11 C16 H16 119.6 . .

loop_
_geom_bond_atom_site_label_1
_geom_bond_atom_site_label_2
_geom_bond_distance
_geom_bond_site_symmetry_2
O1 H1 0.846(6) .
O1 H1 0.846(6) 3_656
N1 C11 1.3988(18) .
N1 H1A 0.894(19) .
N1 H1B 0.83(2) .
C1 F5 1.276(9) .
C1 F4 1.281(9) .
C1 F6 1.285(10) .
C1 F2 1.314(3) .
C1 F3 1.320(3) .
C1 F1 1.321(3) .
C1 C14 1.493(2) .
C11 C16 1.390(2) .
C11 C12 1.3949(18) .
C12 C13 1.3791(18) .
C12 H12 0.9500 .
C13 C14 1.3839(19) .
C13 H13 0.9500 .
C14 C15 1.384(2) .
C15 C16 1.374(2) .
C15 H15 0.9500 .
C16 H16 0.9500 .

loop_
_geom_hbond_atom_site_label_D
_geom_hbond_atom_site_label_H
_geom_hbond_atom_site_label_A
_geom_hbond_distance_DH
_geom_hbond_distance_HA
_geom_hbond_distance_DA
_geom_hbond_angle_DHA
_geom_hbond_site_symmetry_A
O1 H1 N1 0.846(6) 2.082(7) 2.9193(17) 170.3(16) .
N1 H1A O1 0.894(19) 2.10(2) 2.988(2) 170.9(17) 5_666

loop_
_geom_torsion_atom_site_label_1
_geom_torsion_atom_site_label_2
_geom_torsion_atom_site_label_3
_geom_torsion_atom_site_label_4
_geom_torsion
_geom_torsion_site_symmetry_1
_geom_torsion_site_symmetry_2
_geom_torsion_site_symmetry_3
_geom_torsion_site_symmetry_4
C16 C11 C12 C13 0.6(2) . . . .
N1 C11 C12 C13 178.35(14) . . . .
C11 C12 C13 C14 -0.2(2) . . . .
C12 C13 C14 C15 0.0(2) . . . .
C12 C13 C14 C1 179.02(14) . . . .
F5 C1 C14 C15 -177.0(16) . . . .
F4 C1 C14 C15 -53.8(12) . . . .
F6 C1 C14 C15 63.9(15) . . . .
F2 C1 C14 C15 -145.6(3) . . . .
F3 C1 C14 C15 93.7(3) . . . .
F1 C1 C14 C15 -24.0(4) . . . .
F5 C1 C14 C13 3.9(16) . . . .
F4 C1 C14 C13 127.1(12) . . . .
F6 C1 C14 C13 -115.2(15) . . . .
F2 C1 C14 C13 35.4(3) . . . .
F3 C1 C14 C13 -85.3(3) . . . .
F1 C1 C14 C13 156.9(3) . . . .
C13 C14 C15 C16 -0.1(2) . . . .
C1 C14 C15 C16 -179.19(15) . . . .
C14 C15 C16 C11 0.6(2) . . . .
C12 C11 C16 C15 -0.8(2) . . . .
N1 C11 C16 C15 -178.50(14) . . . .
